data_7721142
loop_
_publ_author_name
'Leverett, Anthony Richard'
'Martin-Wells, Thomas A'
'Parr, Joseph M.'
'Cole, Marcus Lawford'
'McKay, Alasdair I.'

_publ_section_title
;
 Synthesis, Structure and Reactivity of a Cationic Bis(N-Heterocyclic
 Carbene) Complex of Thallium
;
_journal_name_full 'Dalton Transactions'
_journal_paper_doi 10.1039/D6DT00924G
_journal_year 2026
_chemical_formula_moiety 'C29 H42 I N2 Tl, C6 H6'
_chemical_formula_sum 'C35 H48 I N2 Tl'
_chemical_formula_weight 828.02
_chemical_name_common TlI(Me)2(IPr)
_space_group_crystal_system orthorhombic
_space_group_IT_number 62
_space_group_name_Hall '-P 2ac 2n'
_space_group_name_H-M_alt 'P n m a'
_atom_sites_solution_hydrogens geom
_atom_sites_solution_primary heavy
_audit_creation_date 2024-06-22
_audit_creation_method
;
Olex2 1.5
(compiled 2024.02.16 svn.r378c4104 for OlexSys, GUI svn.r6928)
;
_audit_update_record
;
2026-06-10 deposited with the CCDC.	2026-06-11 downloaded from the CCDC.
;
_cell_angle_alpha 90
_cell_angle_beta 90
_cell_angle_gamma 90
_cell_formula_units_Z 4
_cell_length_a 17.928(2)
_cell_length_b 16.502(2)
_cell_length_c 11.3660(16)
_cell_measurement_reflns_used 9919
_cell_measurement_temperature 150.15
_cell_measurement_theta_max 27.13
_cell_measurement_theta_min 2.46
_cell_volume 3362.6(7)
_computing_cell_refinement 'SAINT v8.34A (Bruker, 2013)'
_computing_data_reduction 'SAINT v8.34A (Bruker, 2013)'
_computing_molecular_graphics 'Olex2 1.5 (Dolomanov et al., 2009)'
_computing_publication_material 'Olex2 1.5 (Dolomanov et al., 2009)'
_computing_structure_refinement 'SHELXL 2018/3 (Sheldrick, 2015)'
_computing_structure_solution 'SHELXS  (Sheldrick, 2008)'
_diffrn_ambient_temperature 150.15
_diffrn_measured_fraction_theta_full 0.999
_diffrn_measured_fraction_theta_max 0.997
_diffrn_measurement_device_type 'Bruker APEX-II CCD'
_diffrn_measurement_method '\f and \w scans'
_diffrn_radiation_type MoK\a
_diffrn_radiation_wavelength 0.71073
_diffrn_reflns_av_R_equivalents 0.0488
_diffrn_reflns_av_unetI/netI 0.0198
_diffrn_reflns_Laue_measured_fraction_full 0.999
_diffrn_reflns_Laue_measured_fraction_max 0.997
_diffrn_reflns_limit_h_max 22
_diffrn_reflns_limit_h_min -20
_diffrn_reflns_limit_k_max 21
_diffrn_reflns_limit_k_min -21
_diffrn_reflns_limit_l_max 13
_diffrn_reflns_limit_l_min -14
_diffrn_reflns_number 48304
_diffrn_reflns_point_group_measured_fraction_full 0.999
_diffrn_reflns_point_group_measured_fraction_max 0.997
_diffrn_reflns_theta_full 26.000
_diffrn_reflns_theta_max 27.131
_diffrn_reflns_theta_min 2.455
_diffrn_source_current 0.6
_diffrn_source_power 0.03
_diffrn_source_voltage 50.0
_diffrn_standards_number 0
_exptl_absorpt_coefficient_mu 5.746
_exptl_absorpt_correction_T_max 0.7455
_exptl_absorpt_correction_T_min 0.5469
_exptl_absorpt_correction_type multi-scan
_exptl_absorpt_process_details
'SADABS-2012/1 (Bruker,2012) was used for absorption correction. wR2(int) was 0.1045 before and 0.0527 after correction. The Ratio of minimum to maximum transmission is 0.7336. The \l/2 correction factor is 0.0015.'
_exptl_crystal_colour colourless
_exptl_crystal_colour_primary colourless
_exptl_crystal_density_diffrn 1.636
_exptl_crystal_description block
_exptl_crystal_F_000 1624
_exptl_crystal_size_max 0.11
_exptl_crystal_size_mid 0.08
_exptl_crystal_size_min 0.06
_refine_diff_density_max 2.529
_refine_diff_density_min -3.037
_refine_diff_density_rms 0.109
_refine_ls_extinction_method none
_refine_ls_goodness_of_fit_ref 1.065
_refine_ls_hydrogen_treatment constr
_refine_ls_matrix_type full
_refine_ls_number_parameters 195
_refine_ls_number_reflns 3847
_refine_ls_number_restraints 118
_refine_ls_restrained_S_all 1.050
_refine_ls_R_factor_all 0.0296
_refine_ls_R_factor_gt 0.0261
_refine_ls_shift/su_max 0.001
_refine_ls_shift/su_mean 0.000
_refine_ls_structure_factor_coef Fsqd
_refine_ls_weighting_details 'w=1/[\s^2^(Fo^2^)+(0.0225P)^2^+10.5587P] where P=(Fo^2^+2Fc^2^)/3'
_refine_ls_weighting_scheme calc
_refine_ls_wR_factor_gt 0.0627
_refine_ls_wR_factor_ref 0.0647
_reflns_Friedel_coverage 0.000
_reflns_number_gt 3507
_reflns_number_total 3847
_reflns_threshold_expression 'I > 2\s(I)'
_cod_data_source_file d6dt00924g2.cif
_cod_data_source_block TlI(Me)2(IPr)
_cod_original_cell_volume 3362.5(8)
_cod_database_code 7721142
_shelx_shelxl_version_number 2018/3
_shelx_space_group_comment
;
The symmetry employed for this shelxl refinement is uniquely defined
by the following loop, which should always be used as a source of
symmetry information in preference to the above space-group names.
They are only intended as comments.
;
_olex2_refinement_description
;
1. Fixed Uiso
 At 1.2 times of:
  All C(H) groups
 At 1.5 times of:
  All C(H,H,H) groups
2. Restrained distances
 C16-C17 \\sim C17-C18 \\sim C18-C19 \\sim C19-C20 \\sim C20-C21 \\sim C21-C16
 with sigma of 0.02
 C16-C20 \\sim C16-C20 \\sim C19-C17 \\sim C19-C21 \\sim C21-C17 \\sim C20-C18
 with sigma of 0.04
3. Restrained planarity
 C16, C17, C18, C19, C20, C21
 with sigma of 0.1
4. Uiso/Uaniso restraints and constraints
C16 \\sim C17 \\sim C18 \\sim C19 \\sim C20 \\sim C21: within 2A with sigma of
0.04 and sigma for terminal atoms of 0.08 within 2A
5. Rigid body (RIGU) restrains
 C16, C17, C18, C19, C20, C21
 with sigma for 1-2 distances of 0.004 and sigma for 1-3 distances of 0.004
 C9, C13, C15, C14
 with sigma for 1-2 distances of 0.004 and sigma for 1-3 distances of 0.004
6.a Ternary CH refined with riding coordinates:
 C10(H10), C13(H13)
6.b Aromatic/amide H refined with riding coordinates:
 C3(H3), C6(H6), C8(H8), C7(H7), C16(H16), C17(H17), C18(H18), C19(H19),
 C20(H20), C21(H21)
6.c Idealised Me refined as rotating group:
 C12(H12A,H12B,H12C), C11(H11A,H11B,H11C), C15(H15A,H15B,H15C), C14(H14A,H14B,
 H14C), C1(H1A,H1B,H1C)
;
_olex2_submission_special_instructions 'No special instructions were received'

loop_
_space_group_symop_operation_xyz
'x, y, z'
'-x+1/2, -y, z+1/2'
'x+1/2, -y+1/2, -z+1/2'
'-x, y+1/2, -z'
'-x, -y, -z'
'x-1/2, y, -z-1/2'
'-x-1/2, y-1/2, z-1/2'
'x, -y-1/2, z'

loop_
_atom_site_label
_atom_site_type_symbol
_atom_site_fract_x
_atom_site_fract_y
_atom_site_fract_z
_atom_site_U_iso_or_equiv
_atom_site_adp_type
_atom_site_occupancy
_atom_site_site_symmetry_order
_atom_site_calc_flag
_atom_site_refinement_flags_posn
_atom_site_refinement_flags_adp
_atom_site_refinement_flags_occupancy
_atom_site_disorder_assembly
_atom_site_disorder_group
Tl1 Tl 0.26295(2) 0.250000 0.31778(2) 0.02343(7) Uani 1 2 d S T P . .
I1 I 0.27939(3) 0.250000 0.06040(4) 0.04868(12) Uani 1 2 d S T P . .
N1 N 0.08384(13) 0.31466(15) 0.3570(2) 0.0161(5) Uani 1 1 d . . . . .
C3 C 0.01088(16) 0.29066(19) 0.3748(3) 0.0201(6) Uani 1 1 d . . . . .
H3 H -0.031122 0.325038 0.385061 0.024 Uiso 1 1 calc R U . . .
C5 C 0.11666(17) 0.43955(19) 0.2522(3) 0.0243(7) Uani 1 1 d . . . . .
C2 C 0.1300(2) 0.250000 0.3463(4) 0.0159(8) Uani 1 2 d S T P . .
C10 C 0.09507(19) 0.4016(2) 0.1356(3) 0.0281(7) Uani 1 1 d . . . . .
H10 H 0.103278 0.341793 0.141163 0.034 Uiso 1 1 calc R U . . .
C9 C 0.12241(18) 0.4340(2) 0.4680(3) 0.0263(7) Uani 1 1 d . . . . .
C4 C 0.10835(16) 0.39839(18) 0.3586(3) 0.0195(6) Uani 1 1 d . . . . .
C6 C 0.1419(2) 0.5196(2) 0.2587(4) 0.0363(9) Uani 1 1 d . . . . .
H6 H 0.147913 0.549822 0.188170 0.044 Uiso 1 1 calc R U . . .
C8 C 0.1481(2) 0.5139(2) 0.4676(4) 0.0364(9) Uani 1 1 d . . . . .
H8 H 0.158820 0.539979 0.540153 0.044 Uiso 1 1 calc R U . . .
C12 C 0.1404(2) 0.4338(3) 0.0315(4) 0.0436(10) Uani 1 1 d . . . . .
H12A H 0.126965 0.490511 0.016799 0.065 Uiso 1 1 calc R U . . .
H12B H 0.129406 0.401417 -0.038686 0.065 Uiso 1 1 calc R U . . .
H12C H 0.193680 0.430182 0.049644 0.065 Uiso 1 1 calc R U . . .
C7 C 0.1582(2) 0.5554(2) 0.3643(4) 0.0415(10) Uani 1 1 d . . . . .
H7 H 0.176702 0.609308 0.365992 0.050 Uiso 1 1 calc R U . . .
C11 C 0.0121(2) 0.4167(3) 0.1146(4) 0.0441(10) Uani 1 1 d . . . . .
H11A H -0.016879 0.391912 0.178176 0.066 Uiso 1 1 calc R U . . .
H11B H -0.002618 0.392708 0.039190 0.066 Uiso 1 1 calc R U . . .
H11C H 0.002599 0.475170 0.112835 0.066 Uiso 1 1 calc R U . . .
C13 C 0.11060(19) 0.3909(2) 0.5835(3) 0.0303(7) Uani 1 1 d . . . . .
H13 H 0.085556 0.337983 0.567067 0.036 Uiso 1 1 calc R U . . .
C15 C 0.0601(3) 0.4404(3) 0.6642(4) 0.0571(13) Uani 1 1 d . . . . .
H15A H 0.083942 0.492398 0.682000 0.086 Uiso 1 1 calc R U . . .
H15B H 0.051562 0.410474 0.737402 0.086 Uiso 1 1 calc R U . . .
H15C H 0.012227 0.450128 0.624882 0.086 Uiso 1 1 calc R U . . .
C14 C 0.1838(3) 0.3739(4) 0.6459(5) 0.0636(15) Uani 1 1 d . . . . .
H14A H 0.214617 0.338303 0.596879 0.095 Uiso 1 1 calc R U . . .
H14B H 0.173735 0.347339 0.721355 0.095 Uiso 1 1 calc R U . . .
H14C H 0.210222 0.424978 0.659657 0.095 Uiso 1 1 calc R U . . .
C1 C 0.3004(2) 0.3739(2) 0.3462(4) 0.0379(9) Uani 1 1 d . . . . .
H1A H 0.297719 0.386749 0.430245 0.057 Uiso 1 1 calc R U . . .
H1B H 0.268346 0.411175 0.302102 0.057 Uiso 1 1 calc R U . . .
H1C H 0.352022 0.379469 0.318996 0.057 Uiso 1 1 calc R U . . .
C16 C 0.4371(4) 0.250000 0.5449(6) 0.0560(17) Uani 1 2 d DS TU P . .
H16 H 0.434549 0.250000 0.461444 0.067 Uiso 1 2 calc R U P . .
C17 C 0.3729(4) 0.250000 0.6101(6) 0.0555(16) Uani 1 2 d DS TU P . .
H17 H 0.326022 0.250000 0.571181 0.067 Uiso 1 2 calc R U P . .
C18 C 0.3753(4) 0.250000 0.7308(6) 0.0556(16) Uani 1 2 d DS TU P . .
H18 H 0.330488 0.250000 0.775308 0.067 Uiso 1 2 calc R U P . .
C19 C 0.4433(4) 0.250000 0.7863(6) 0.0660(19) Uani 1 2 d DS TU P . .
H19 H 0.445670 0.250000 0.869780 0.079 Uiso 1 2 calc R U P . .
C20 C 0.5080(4) 0.250000 0.7216(6) 0.0624(18) Uani 1 2 d DS TU P . .
H20 H 0.554819 0.250000 0.760688 0.075 Uiso 1 2 calc R U P . .
C21 C 0.5056(4) 0.250000 0.6003(6) 0.0566(16) Uani 1 2 d DS TU P . .
H21 H 0.550378 0.250000 0.555573 0.068 Uiso 1 2 calc R U P . .

loop_
_atom_site_aniso_label
_atom_site_aniso_U_11
_atom_site_aniso_U_22
_atom_site_aniso_U_33
_atom_site_aniso_U_23
_atom_site_aniso_U_13
_atom_site_aniso_U_12
Tl1 0.01456(9) 0.02000(10) 0.03574(11) 0.000 0.00323(7) 0.000
I1 0.0676(3) 0.0410(2) 0.0374(2) 0.000 0.02167(19) 0.000
N1 0.0144(11) 0.0158(12) 0.0182(12) -0.0001(10) 0.0004(9) 0.0007(10)
C3 0.0132(13) 0.0228(15) 0.0243(16) -0.0015(13) 0.0013(11) 0.0013(12)
C5 0.0156(14) 0.0189(15) 0.0383(19) 0.0039(14) -0.0004(13) 0.0013(12)
C2 0.017(2) 0.0154(19) 0.0155(19) 0.000 -0.0006(15) 0.000
C10 0.0270(17) 0.0286(17) 0.0286(18) 0.0077(14) 0.0035(14) 0.0000(14)
C9 0.0184(15) 0.0217(16) 0.0387(19) -0.0076(14) -0.0037(13) 0.0026(12)
C4 0.0128(13) 0.0141(13) 0.0315(17) -0.0013(12) -0.0002(12) 0.0013(11)
C6 0.0275(18) 0.0223(17) 0.059(3) 0.0126(18) 0.0009(17) -0.0015(14)
C8 0.0277(18) 0.0249(18) 0.057(2) -0.0150(17) -0.0085(17) -0.0003(14)
C12 0.042(2) 0.051(2) 0.038(2) 0.0172(19) 0.0118(18) 0.0009(19)
C7 0.0319(19) 0.0174(16) 0.075(3) -0.0034(19) -0.007(2) -0.0028(15)
C11 0.030(2) 0.068(3) 0.035(2) -0.002(2) -0.0052(16) -0.0014(19)
C13 0.0276(17) 0.0321(18) 0.0311(18) -0.0112(15) -0.0049(14) 0.0018(14)
C15 0.059(3) 0.060(3) 0.053(3) -0.009(2) 0.019(2) 0.015(3)
C14 0.038(2) 0.098(4) 0.054(3) 0.020(3) -0.006(2) 0.017(3)
C1 0.0243(18) 0.0259(18) 0.063(3) -0.0063(18) 0.0029(17) -0.0081(15)
C16 0.065(4) 0.061(4) 0.042(4) 0.000 -0.012(3) 0.000
C17 0.059(4) 0.053(4) 0.054(4) 0.000 -0.012(3) 0.000
C18 0.074(4) 0.040(3) 0.052(3) 0.000 0.000(3) 0.000
C19 0.090(5) 0.060(4) 0.048(4) 0.000 -0.017(3) 0.000
C20 0.067(4) 0.054(4) 0.066(4) 0.000 -0.028(3) 0.000
C21 0.058(4) 0.048(4) 0.064(4) 0.000 -0.007(3) 0.000

loop_
_atom_type_symbol
_atom_type_description
_atom_type_scat_dispersion_real
_atom_type_scat_dispersion_imag
_atom_type_scat_source
C C 0.0033 0.0016 'International Tables Vol C Tables 4.2.6.8 and 6.1.1.4'
H H 0.0000 0.0000 'International Tables Vol C Tables 4.2.6.8 and 6.1.1.4'
I I -0.4742 1.8119 'International Tables Vol C Tables 4.2.6.8 and 6.1.1.4'
N N 0.0061 0.0033 'International Tables Vol C Tables 4.2.6.8 and 6.1.1.4'
Tl Tl -2.8358 9.6688 'International Tables Vol C Tables 4.2.6.8 and 6.1.1.4'

loop_
_geom_angle_atom_site_label_1
_geom_angle_atom_site_label_2
_geom_angle_atom_site_label_3
_geom_angle
_geom_angle_site_symmetry_1
_geom_angle_site_symmetry_3
_geom_angle_publ_flag
C2 Tl1 I1 103.50(10) . . ?
C1 Tl1 I1 96.70(12) . . ?
C1 Tl1 I1 96.70(12) 8_565 . ?
C1 Tl1 C2 106.61(10) 8_565 . ?
C1 Tl1 C2 106.61(10) . . ?
C1 Tl1 C1 139.9(2) . 8_565 ?
C3 N1 C4 123.9(2) . . ?
C2 N1 C3 111.4(3) . . ?
C2 N1 C4 124.5(2) . . ?
N1 C3 H3 126.7 . . ?
C3 C3 N1 106.66(17) 8_565 . ?
C3 C3 H3 126.7 8_565 . ?
C4 C5 C10 122.0(3) . . ?
C4 C5 C6 116.7(3) . . ?
C6 C5 C10 121.2(3) . . ?
N1 C2 Tl1 128.09(17) . . ?
N1 C2 Tl1 128.09(17) 8_565 . ?
N1 C2 N1 103.8(3) 8_565 . ?
C5 C10 H10 108.3 . . ?
C5 C10 C12 113.4(3) . . ?
C5 C10 C11 108.5(3) . . ?
C12 C10 H10 108.3 . . ?
C11 C10 H10 108.3 . . ?
C11 C10 C12 109.8(3) . . ?
C4 C9 C13 123.4(3) . . ?
C8 C9 C4 117.0(3) . . ?
C8 C9 C13 119.6(3) . . ?
C5 C4 N1 119.0(3) . . ?
C5 C4 C9 123.1(3) . . ?
C9 C4 N1 117.8(3) . . ?
C5 C6 H6 119.3 . . ?
C7 C6 C5 121.5(4) . . ?
C7 C6 H6 119.3 . . ?
C9 C8 H8 119.4 . . ?
C7 C8 C9 121.2(4) . . ?
C7 C8 H8 119.4 . . ?
C10 C12 H12A 109.5 . . ?
C10 C12 H12B 109.5 . . ?
C10 C12 H12C 109.5 . . ?
H12A C12 H12B 109.5 . . ?
H12A C12 H12C 109.5 . . ?
H12B C12 H12C 109.5 . . ?
C6 C7 C8 120.5(3) . . ?
C6 C7 H7 119.8 . . ?
C8 C7 H7 119.8 . . ?
C10 C11 H11A 109.5 . . ?
C10 C11 H11B 109.5 . . ?
C10 C11 H11C 109.5 . . ?
H11A C11 H11B 109.5 . . ?
H11A C11 H11C 109.5 . . ?
H11B C11 H11C 109.5 . . ?
C9 C13 H13 108.2 . . ?
C9 C13 C15 110.8(3) . . ?
C9 C13 C14 111.9(3) . . ?
C15 C13 H13 108.2 . . ?
C14 C13 H13 108.2 . . ?
C14 C13 C15 109.4(4) . . ?
C13 C15 H15A 109.5 . . ?
C13 C15 H15B 109.5 . . ?
C13 C15 H15C 109.5 . . ?
H15A C15 H15B 109.5 . . ?
H15A C15 H15C 109.5 . . ?
H15B C15 H15C 109.5 . . ?
C13 C14 H14A 109.5 . . ?
C13 C14 H14B 109.5 . . ?
C13 C14 H14C 109.5 . . ?
H14A C14 H14B 109.5 . . ?
H14A C14 H14C 109.5 . . ?
H14B C14 H14C 109.5 . . ?
Tl1 C1 H1A 109.5 . . ?
Tl1 C1 H1B 109.5 . . ?
Tl1 C1 H1C 109.5 . . ?
H1A C1 H1B 109.5 . . ?
H1A C1 H1C 109.5 . . ?
H1B C1 H1C 109.5 . . ?
C17 C16 H16 119.9 . . ?
C17 C16 C21 120.1(6) . . ?
C21 C16 H16 119.9 . . ?
C16 C17 H17 119.5 . . ?
C16 C17 C18 121.0(6) . . ?
C18 C17 H17 119.5 . . ?
C17 C18 H18 120.4 . . ?
C17 C18 C19 119.2(7) . . ?
C19 C18 H18 120.4 . . ?
C18 C19 H19 119.9 . . ?
C20 C19 C18 120.2(7) . . ?
C20 C19 H19 119.9 . . ?
C19 C20 H20 119.7 . . ?
C19 C20 C21 120.6(7) . . ?
C21 C20 H20 119.7 . . ?
C16 C21 C20 118.9(7) . . ?
C16 C21 H21 120.5 . . ?
C20 C21 H21 120.5 . . ?

loop_
_geom_bond_atom_site_label_1
_geom_bond_atom_site_label_2
_geom_bond_distance
_geom_bond_site_symmetry_2
_geom_bond_publ_flag
Tl1 I1 2.9402(6) . ?
Tl1 C2 2.406(4) . ?
Tl1 C1 2.176(4) . ?
Tl1 C1 2.176(4) 8_565 ?
N1 C3 1.382(4) . ?
N1 C2 1.356(3) . ?
N1 C4 1.450(4) . ?
C3 C3 1.342(6) 8_565 ?
C3 H3 0.9500 . ?
C5 C10 1.517(5) . ?
C5 C4 1.395(5) . ?
C5 C6 1.398(5) . ?
C10 H10 1.0000 . ?
C10 C12 1.530(5) . ?
C10 C11 1.527(5) . ?
C9 C4 1.398(5) . ?
C9 C8 1.397(5) . ?
C9 C13 1.508(5) . ?
C6 H6 0.9500 . ?
C6 C7 1.370(6) . ?
C8 H8 0.9500 . ?
C8 C7 1.371(6) . ?
C12 H12A 0.9800 . ?
C12 H12B 0.9800 . ?
C12 H12C 0.9800 . ?
C7 H7 0.9500 . ?
C11 H11A 0.9800 . ?
C11 H11B 0.9800 . ?
C11 H11C 0.9800 . ?
C13 H13 1.0000 . ?
C13 C15 1.526(5) . ?
C13 C14 1.518(5) . ?
C15 H15A 0.9800 . ?
C15 H15B 0.9800 . ?
C15 H15C 0.9800 . ?
C14 H14A 0.9800 . ?
C14 H14B 0.9800 . ?
C14 H14C 0.9800 . ?
C1 H1A 0.9800 . ?
C1 H1B 0.9800 . ?
C1 H1C 0.9800 . ?
C16 H16 0.9500 . ?
C16 C17 1.369(8) . ?
C16 C21 1.379(8) . ?
C17 H17 0.9500 . ?
C17 C18 1.372(8) . ?
C18 H18 0.9500 . ?
C18 C19 1.373(9) . ?
C19 H19 0.9500 . ?
C19 C20 1.373(9) . ?
C20 H20 0.9500 . ?
C20 C21 1.379(8) . ?
C21 H21 0.9500 . ?

loop_
_geom_torsion_atom_site_label_1
_geom_torsion_atom_site_label_2
_geom_torsion_atom_site_label_3
_geom_torsion_atom_site_label_4
_geom_torsion
_geom_torsion_site_symmetry_1
_geom_torsion_site_symmetry_2
_geom_torsion_site_symmetry_3
_geom_torsion_site_symmetry_4
_geom_torsion_publ_flag
C3 N1 C2 Tl1 -178.8(2) . . . . ?
C3 N1 C2 N1 0.4(4) . . . 8_565 ?
C3 N1 C4 C5 -97.7(4) . . . . ?
C3 N1 C4 C9 82.2(4) . . . . ?
C5 C6 C7 C8 -1.8(6) . . . . ?
C2 N1 C3 C3 -0.3(3) . . . 8_565 ?
C2 N1 C4 C5 87.3(4) . . . . ?
C2 N1 C4 C9 -92.9(4) . . . . ?
C10 C5 C4 N1 4.9(4) . . . . ?
C10 C5 C4 C9 -175.0(3) . . . . ?
C10 C5 C6 C7 177.0(3) . . . . ?
C9 C8 C7 C6 1.2(6) . . . . ?
C4 N1 C3 C3 -175.9(2) . . . 8_565 ?
C4 N1 C2 Tl1 -3.2(5) . . . . ?
C4 N1 C2 N1 176.1(2) . . . 8_565 ?
C4 C5 C10 C12 -151.7(3) . . . . ?
C4 C5 C10 C11 85.9(4) . . . . ?
C4 C5 C6 C7 0.5(5) . . . . ?
C4 C9 C8 C7 0.7(5) . . . . ?
C4 C9 C13 C15 -125.9(4) . . . . ?
C4 C9 C13 C14 111.8(4) . . . . ?
C6 C5 C10 C12 32.0(4) . . . . ?
C6 C5 C10 C11 -90.4(4) . . . . ?
C6 C5 C4 N1 -178.7(3) . . . . ?
C6 C5 C4 C9 1.5(5) . . . . ?
C8 C9 C4 N1 178.1(3) . . . . ?
C8 C9 C4 C5 -2.0(5) . . . . ?
C8 C9 C13 C15 53.6(5) . . . . ?
C8 C9 C13 C14 -68.7(5) . . . . ?
C13 C9 C4 N1 -2.4(4) . . . . ?
C13 C9 C4 C5 177.5(3) . . . . ?
C13 C9 C8 C7 -178.8(3) . . . . ?
C16 C17 C18 C19 0.000(1) . . . . ?
C17 C16 C21 C20 0.000(1) . . . . ?
C17 C18 C19 C20 0.000(2) . . . . ?
C18 C19 C20 C21 0.000(2) . . . . ?
C19 C20 C21 C16 0.000(1) . . . . ?
C21 C16 C17 C18 0.000(1) . . . . ?
